data_2235324
loop_
_publ_author_name
'Sikorska, Ma\/lgorzata'
'Gazda, Maria'
'Chojnacki, Jaroslaw'

_publ_section_title
;
 Nickel alendronate
;
_journal_coeditor_code ZJ2074
_journal_issue 6
_journal_name_full 'Acta Crystallographica Section E'
_journal_page_first m820
_journal_page_last m821
_journal_paper_doi 10.1107/S1600536812022532
_journal_volume 68
_journal_year 2012
_chemical_formula_iupac '[Ni2 (C4 H12 N1 O7 P2)4 (H2 O)2], 2H2 O'
_chemical_formula_moiety 'C16 H52 N4 Ni2 O30 P8, 2(H2 O)'
_chemical_formula_sum 'C16 H56 N4 Ni2 O32 P8'
_chemical_formula_weight 1181.83
_chemical_name_systematic
;
Bis(\m~2~-dihydrogen
4-azaniumyl-1-hydroxybutane-1,1-diphosphonato)bis[aqua(dihydrogen
4-azaniumyl-1-hydroxybutane-1,1-diphosphonato)nickel(II)]
dihydrate
;
_space_group_IT_number 14
_symmetry_cell_setting monoclinic
_symmetry_space_group_name_Hall '-P 2ybc'
_symmetry_space_group_name_H-M 'P 1 21/c 1'
_atom_sites_solution_hydrogens geom
_atom_sites_solution_primary direct
_atom_sites_solution_secondary difmap
_audit_conform_dict_name cif_core.dic
_audit_conform_dict_version 2.4
_audit_creation_method 'WinGX routine CIF_UPDATE'
_cell_angle_alpha 90
_cell_angle_beta 109.667(4)
_cell_angle_gamma 90
_cell_formula_units_Z 2
_cell_length_a 12.5042(3)
_cell_length_b 13.5214(2)
_cell_length_c 12.4538(3)
_cell_measurement_reflns_used 16141
_cell_measurement_temperature 297(2)
_cell_measurement_theta_max 28.8373
_cell_measurement_theta_min 2.289
_cell_volume 1982.79(9)
_computing_cell_refinement
;
CrysAlis PRO (Oxford Diffraction, 2010)
;
_computing_data_collection
;
CrysAlis PRO (Oxford Diffraction, 2010)
;
_computing_data_reduction
;
CrysAlis PRO (Oxford Diffraction, 2010)
;
_computing_molecular_graphics 'ORTEP-3 (Farrugia 1997) and Mercury (Macrae <i>et al.</i>, 2008)'
_computing_publication_material
;
WinGX (Farrugia, 1999), Mercury (Macrae <i>et al.</i>, 2008),
publCIF (Westrip, 2010) and PLATON (Spek, 2009)
;
_computing_structure_refinement 'SHELXL97 (Sheldrick, 2008)'
_computing_structure_solution 'SHELXS97 (Sheldrick, 2008)'
_diffrn_ambient_temperature 297(2)
_diffrn_detector_area_resol_mean 8.1883
_diffrn_measured_fraction_theta_full 0.999
_diffrn_measured_fraction_theta_max 0.999
_diffrn_measurement_device_type 'Oxford Diffraction KM-4-CCD Sapphire2'
_diffrn_measurement_method '\w scans'
_diffrn_radiation_monochromator graphite
_diffrn_radiation_type MoK\a
_diffrn_radiation_wavelength 0.71073
_diffrn_reflns_av_R_equivalents 0.0255
_diffrn_reflns_limit_h_max 14
_diffrn_reflns_limit_h_min -14
_diffrn_reflns_limit_k_max 16
_diffrn_reflns_limit_k_min -16
_diffrn_reflns_limit_l_max 14
_diffrn_reflns_limit_l_min -14
_diffrn_reflns_number 20727
_diffrn_reflns_theta_full 25.1
_diffrn_reflns_theta_max 25.1
_diffrn_reflns_theta_min 2.29
_exptl_absorpt_coefficient_mu 1.388
_exptl_absorpt_correction_T_max 0.854
_exptl_absorpt_correction_T_min 0.747
_exptl_absorpt_correction_type analytical
_exptl_absorpt_process_details
;
[CrysAlis PRO (Oxford Diffraction 2010), based on expressions derived by
Clark & Reid (1995)]
;
_exptl_crystal_colour green
_exptl_crystal_density_diffrn 1.98
_exptl_crystal_density_method 'not measured'
_exptl_crystal_description block
_exptl_crystal_F_000 1224
_exptl_crystal_size_max 0.3326
_exptl_crystal_size_mid 0.2849
_exptl_crystal_size_min 0.1587
_refine_diff_density_max 2.439
_refine_diff_density_min -0.667
_refine_ls_extinction_method none
_refine_ls_goodness_of_fit_ref 1.069
_refine_ls_hydrogen_treatment mixed
_refine_ls_matrix_type full
_refine_ls_number_parameters 298
_refine_ls_number_reflns 3522
_refine_ls_number_restraints 6
_refine_ls_restrained_S_all 1.07
_refine_ls_R_factor_all 0.0483
_refine_ls_R_factor_gt 0.0456
_refine_ls_shift/su_max 0.001
_refine_ls_shift/su_mean 0
_refine_ls_structure_factor_coef Fsqd
_refine_ls_weighting_details 'calc w=1/[\s^2^(Fo^2^)+(0.0687P)^2^+6.2695P] where P=(Fo^2^+2Fc^2^)/3'
_refine_ls_weighting_scheme calc
_refine_ls_wR_factor_gt 0.1222
_refine_ls_wR_factor_ref 0.1239
_reflns_number_gt 3237
_reflns_number_total 3522
_reflns_threshold_expression I>2\s(I)
_cod_data_source_file zj2074.cif
_cod_data_source_block I
_cod_original_cell_volume 1982.78(9)
_cod_original_sg_symbol_H-M 'P 21/c'
_cod_database_code 2235324
_cod_database_fobs_code 2235324

loop_
_symmetry_equiv_pos_as_xyz
'x, y, z'
'-x, y+1/2, -z+1/2'
'-x, -y, -z'
'x, -y-1/2, z-1/2'

loop_
_atom_site_type_symbol
_atom_site_label
_atom_site_fract_x
_atom_site_fract_y
_atom_site_fract_z
_atom_site_U_iso_or_equiv
_atom_site_adp_type
_atom_site_calc_flag
_atom_site_refinement_flags
_atom_site_occupancy
_atom_site_symmetry_multiplicity
_atom_site_disorder_assembly
_atom_site_disorder_group
Ni Ni1 0.69424(4) 0.54490(3) 0.47489(4) 0.01836(16) Uani d . 1 1 . .
P P1 0.90380(8) 0.39706(7) 0.61692(8) 0.0182(2) Uani d . 1 1 . .
P P2 0.93083(8) 0.61463(7) 0.67849(8) 0.0198(2) Uani d . 1 1 . .
P P3 0.48228(9) 0.27678(8) 0.55326(9) 0.0240(2) Uani d . 1 1 . .
P P4 0.45576(8) 0.41194(7) 0.34777(8) 0.0172(2) Uani d . 1 1 . .
N N1 1.1817(3) 0.2965(3) 1.0790(3) 0.0287(8) Uani d . 1 1 A .
H H1NA 1.2515 0.2964 1.1300 0.043 Uiso calc R 1 1 . .
H H1NB 1.1698 0.2403 1.0396 0.043 Uiso calc R 1 1 . .
H H1NC 1.1313 0.3020 1.1149 0.043 Uiso calc R 1 1 . .
N N2 0.7320(3) 0.3093(4) 0.2984(4) 0.0491(11) Uani d . 1 1 A .
H H2NA 0.7813 0.3066 0.2610 0.074 Uiso calc R 1 1 . .
H H2NB 0.7470 0.3618 0.3441 0.074 Uiso calc R 1 1 . .
H H2C 0.6618 0.3140 0.2487 0.074 Uiso calc R 1 1 . .
O O1 0.7949(2) 0.4259(2) 0.5266(2) 0.0250(6) Uani d . 1 1 A .
O O2 0.8834(2) 0.2960(2) 0.6677(2) 0.0246(6) Uani d . 1 1 A .
H H2 0.9390 0.2603 0.6781 0.037 Uiso calc R 1 1 . .
O O3 1.0060(2) 0.3913(2) 0.5783(2) 0.0254(6) Uani d . 1 1 A .
O O4 0.8202(2) 0.6342(2) 0.5835(2) 0.0240(6) Uani d . 1 1 A .
O O5 0.9503(2) 0.6825(2) 0.7794(2) 0.0277(6) Uani d . 1 1 A .
O O6 1.0338(2) 0.6234(2) 0.6349(2) 0.0270(6) Uani d . 1 1 A .
H H6 1.0115 0.6177 0.5653 0.040 Uiso calc R 1 1 . .
O O7 0.3862(2) 0.3254(2) 0.5773(2) 0.0240(6) Uani d . 1 1 . .
O O8 0.5022(3) 0.1702(2) 0.5902(3) 0.0340(7) Uani d . 1 1 . .
O O9 0.5971(2) 0.3324(2) 0.6132(2) 0.0301(6) Uani d . 1 1 . .
H H9 0.5896 0.3911 0.5960 0.045 Uiso calc R 1 1 . .
O O10 0.5735(2) 0.4502(2) 0.3740(2) 0.0244(6) Uani d . 1 1 A .
O O11 0.3940(2) 0.4038(2) 0.2154(2) 0.0249(6) Uani d . 1 1 A .
H H11 0.4364 0.3770 0.1863 0.037 Uiso calc R 1 1 . .
O O12 0.3763(2) 0.47229(19) 0.3918(2) 0.0212(6) Uani d . 1 1 . .
O O13 0.8408(2) 0.4841(2) 0.7805(2) 0.0244(6) Uani d . 1 1 . .
H H13 0.7813 0.5021 0.7324 0.037 Uiso calc R 1 1 A .
O O14 0.3381(2) 0.2459(2) 0.3447(3) 0.0320(7) Uani d . 1 1 . .
H H14 0.3055 0.2448 0.3918 0.048 Uiso calc R 1 1 A .
O O15 0.7615(3) 0.5602(3) 0.3433(3) 0.0350(7) Uani d D 1 1 A 1
C C1 0.9316(3) 0.4880(3) 0.7328(3) 0.0203(8) Uani d . 1 1 A .
C C2 1.0451(3) 0.4727(3) 0.8315(3) 0.0257(8) Uani d . 1 1 . .
H H2A 1.1049 0.4653 0.7987 0.031 Uiso calc R 1 1 A .
H H2B 1.0612 0.5324 0.8773 0.031 Uiso calc R 1 1 . .
C C3 1.0521(3) 0.3859(3) 0.9103(4) 0.0299(9) Uani d . 1 1 A .
H H3A 0.9952 0.3928 0.9469 0.036 Uiso calc R 1 1 . .
H H3B 1.0372 0.3249 0.8667 0.036 Uiso calc R 1 1 . .
C C4 1.1690(4) 0.3818(3) 0.9998(3) 0.0304(9) Uani d . 1 1 . .
H H4A 1.2255 0.3765 0.9624 0.037 Uiso calc R 1 1 A .
H H4B 1.1830 0.4428 1.0433 0.037 Uiso calc R 1 1 . .
C C5 0.4540(3) 0.2832(3) 0.3985(3) 0.0243(8) Uani d . 1 1 A .
C C6 0.5333(3) 0.2156(3) 0.3597(3) 0.0271(9) Uani d . 1 1 . .
H H6A 0.5072 0.1479 0.3587 0.033 Uiso calc R 1 1 A .
H H6B 0.5261 0.2331 0.2820 0.033 Uiso calc R 1 1 . .
C C7 0.6591(4) 0.2194(4) 0.4324(4) 0.0369(10) Uani d . 1 1 A .
H H7A 0.6723 0.2793 0.4779 0.044 Uiso calc R 1 1 . .
H H7B 0.6755 0.1638 0.4845 0.044 Uiso calc R 1 1 . .
C C8 0.7420(4) 0.2174(4) 0.3681(5) 0.0463(13) Uani d . 1 1 . .
H H8A 0.8187 0.2119 0.4217 0.056 Uiso calc R 1 1 A .
H H8B 0.7271 0.1601 0.3184 0.056 Uiso calc R 1 1 . .
H H15A 0.829(2) 0.577(5) 0.357(5) 0.069 Uiso d D 1 1 B 1
H H15B 0.732(4) 0.584(5) 0.280(3) 0.069 Uiso d D 1 1 C 1
O O16 0.6399(6) 0.5061(6) 0.1101(7) 0.116(2) Uani d D 1 1 . .
H H16A 0.584(8) 0.532(8) 0.054(8) 0.175 Uiso d D 1 1 . .
H H16B 0.605(9) 0.448(4) 0.102(11) 0.175 Uiso d D 1 1 . .

loop_
_atom_site_aniso_label
_atom_site_aniso_U_11
_atom_site_aniso_U_22
_atom_site_aniso_U_33
_atom_site_aniso_U_12
_atom_site_aniso_U_13
_atom_site_aniso_U_23
Ni1 0.0144(3) 0.0229(3) 0.0179(3) 0.00050(18) 0.00562(19) -0.00056(18)
P1 0.0149(5) 0.0217(5) 0.0171(5) 0.0014(4) 0.0041(4) -0.0012(4)
P2 0.0161(5) 0.0231(5) 0.0200(5) -0.0026(4) 0.0058(4) -0.0022(4)
P3 0.0248(5) 0.0255(5) 0.0238(5) 0.0026(4) 0.0110(4) 0.0032(4)
P4 0.0159(5) 0.0212(5) 0.0151(5) 0.0002(4) 0.0059(4) -0.0006(3)
N1 0.0223(17) 0.039(2) 0.0218(17) 0.0053(15) 0.0038(14) 0.0006(15)
N2 0.033(2) 0.070(3) 0.049(3) -0.013(2) 0.0197(19) -0.004(2)
O1 0.0211(14) 0.0250(14) 0.0234(14) 0.0036(11) 0.0003(11) -0.0042(11)
O2 0.0201(13) 0.0247(14) 0.0289(14) 0.0018(11) 0.0079(12) 0.0019(11)
O3 0.0195(13) 0.0352(16) 0.0228(14) 0.0004(11) 0.0090(11) -0.0017(12)
O4 0.0188(13) 0.0249(14) 0.0265(14) -0.0006(11) 0.0052(11) 0.0003(11)
O5 0.0279(14) 0.0288(15) 0.0289(15) -0.0080(12) 0.0128(12) -0.0084(12)
O6 0.0199(14) 0.0383(17) 0.0236(14) -0.0073(12) 0.0084(11) -0.0020(13)
O7 0.0228(14) 0.0291(15) 0.0216(13) 0.0060(11) 0.0093(11) 0.0047(11)
O8 0.0457(18) 0.0267(16) 0.0394(17) 0.0087(13) 0.0271(15) 0.0096(13)
O9 0.0259(15) 0.0345(16) 0.0280(15) 0.0012(12) 0.0063(12) 0.0035(13)
O10 0.0162(13) 0.0342(16) 0.0228(14) -0.0026(11) 0.0067(11) -0.0059(11)
O11 0.0189(13) 0.0356(16) 0.0199(13) 0.0009(11) 0.0063(11) -0.0044(11)
O12 0.0197(13) 0.0259(14) 0.0203(13) 0.0014(11) 0.0096(11) -0.0012(11)
O13 0.0178(13) 0.0358(16) 0.0216(13) -0.0002(12) 0.0093(11) 0.0016(12)
O14 0.0263(15) 0.0354(16) 0.0338(16) -0.0070(13) 0.0092(13) -0.0078(13)
O15 0.0235(15) 0.056(2) 0.0284(16) -0.0013(14) 0.0128(13) 0.0013(14)
C1 0.0149(17) 0.0248(19) 0.0218(18) -0.0012(15) 0.0070(15) -0.0015(15)
C2 0.0184(19) 0.035(2) 0.0205(19) -0.0012(16) 0.0025(15) -0.0009(16)
C3 0.022(2) 0.034(2) 0.027(2) -0.0007(17) 0.0001(17) 0.0004(17)
C4 0.027(2) 0.038(2) 0.0219(19) -0.0021(18) 0.0030(17) 0.0015(17)
C5 0.024(2) 0.025(2) 0.0231(19) -0.0009(16) 0.0079(16) 0.0001(16)
C6 0.029(2) 0.027(2) 0.027(2) 0.0000(17) 0.0113(17) -0.0069(16)
C7 0.032(2) 0.043(3) 0.037(2) 0.004(2) 0.013(2) 0.000(2)
C8 0.029(2) 0.056(3) 0.052(3) 0.011(2) 0.012(2) -0.014(3)
O16 0.117(5) 0.110(5) 0.128(6) -0.028(4) 0.048(4) -0.009(4)

loop_
_atom_type_symbol
_atom_type_description
_atom_type_scat_dispersion_real
_atom_type_scat_dispersion_imag
_atom_type_scat_source
C C 0.0033 0.0016 'International Tables Vol C Tables 4.2.6.8 and 6.1.1.4'
H H 0 0 'International Tables Vol C Tables 4.2.6.8 and 6.1.1.4'
N N 0.0061 0.0033 'International Tables Vol C Tables 4.2.6.8 and 6.1.1.4'
O O 0.0106 0.006 'International Tables Vol C Tables 4.2.6.8 and 6.1.1.4'
P P 0.1023 0.0942 'International Tables Vol C Tables 4.2.6.8 and 6.1.1.4'
Ni Ni 0.3393 1.1124 'International Tables Vol C Tables 4.2.6.8 and 6.1.1.4'

loop_
_exptl_crystal_face_index_h
_exptl_crystal_face_index_k
_exptl_crystal_face_index_l
_exptl_crystal_face_perp_dist
17 0 -1 0.0793
-17 0 1 0.0793
-1 12 -13 0.1545
1 -12 13 0.0984
0 -13 -12 0.1657
0 13 12 0.0804

loop_
_geom_angle_atom_site_label_1
_geom_angle_atom_site_label_2
_geom_angle_atom_site_label_3
_geom_angle_site_symmetry_1
_geom_angle_site_symmetry_3
_geom_angle
O1 Ni1 O7 . 3_666 171.66(11)
O1 Ni1 O10 . . 87.07(11)
O7 Ni1 O10 3_666 . 99.26(11)
O1 Ni1 O4 . . 90.06(11)
O7 Ni1 O4 3_666 . 83.75(11)
O10 Ni1 O4 . . 176.74(11)
O1 Ni1 O15 . . 87.52(13)
O7 Ni1 O15 3_666 . 87.12(12)
O10 Ni1 O15 . . 89.36(12)
O4 Ni1 O15 . . 92.05(12)
O1 Ni1 O12 . 3_666 92.37(11)
O7 Ni1 O12 3_666 3_666 93.08(10)
O10 Ni1 O12 . 3_666 89.82(10)
O4 Ni1 O12 . 3_666 88.77(10)
O15 Ni1 O12 . 3_666 179.18(12)
O1 P1 O3 . . 115.32(16)
O1 P1 O2 . . 107.48(16)
O3 P1 O2 . . 110.75(16)
O1 P1 C1 . . 107.43(16)
O3 P1 C1 . . 109.11(16)
O2 P1 C1 . . 106.33(17)
O5 P2 O4 . . 113.25(16)
O5 P2 O6 . . 108.80(16)
O4 P2 O6 . . 111.05(16)
O5 P2 C1 . . 106.31(17)
O4 P2 C1 . . 109.97(16)
O6 P2 C1 . . 107.18(17)
O7 P3 O8 . . 115.04(17)
O7 P3 O9 . . 111.41(17)
O8 P3 O9 . . 106.36(18)
O7 P3 C5 . . 107.87(17)
O8 P3 C5 . . 108.56(18)
O9 P3 C5 . . 107.33(17)
O10 P4 O12 . . 116.83(15)
O10 P4 O11 . . 110.80(16)
O12 P4 O11 . . 105.41(15)
O10 P4 C5 . . 112.03(17)
O12 P4 C5 . . 107.24(16)
O11 P4 C5 . . 103.50(17)
C4 N1 H1NA . . 109.5
C4 N1 H1NB . . 109.5
H1NA N1 H1NB . . 109.5
C4 N1 H1NC . . 109.5
H1NA N1 H1NC . . 109.5
H1NB N1 H1NC . . 109.5
C8 N2 H2NA . . 109.5
C8 N2 H2NB . . 109.5
H2NA N2 H2NB . . 109.5
C8 N2 H2C . . 109.5
H2NA N2 H2C . . 109.5
H2NB N2 H2C . . 109.5
P1 O1 Ni1 . . 139.66(17)
P1 O2 H2 . . 109.5
P2 O4 Ni1 . . 134.46(17)
P2 O6 H6 . . 109.5
P3 O7 Ni1 . 3_666 131.97(17)
P3 O9 H9 . . 109.5
P4 O10 Ni1 . . 145.03(17)
P4 O11 H11 . . 109.5
P4 O12 Ni1 . 3_666 135.27(16)
C1 O13 H13 . . 109.5
C5 O14 H14 . . 109.5
Ni1 O15 O16 . . 123.4(2)
Ni1 O15 H15A . . 121(4)
O16 O15 H15A . . 115(4)
Ni1 O15 H15B . . 129(4)
H15A O15 H15B . . 101(3)
O13 C1 C2 . . 107.8(3)
O13 C1 P1 . . 109.3(2)
C2 C1 P1 . . 114.5(3)
O13 C1 P2 . . 106.1(2)
C2 C1 P2 . . 107.9(3)
P1 C1 P2 . . 110.97(19)
C3 C2 C1 . . 117.2(3)
C3 C2 H2A . . 108.0
C1 C2 H2A . . 108.0
C3 C2 H2B . . 108.0
C1 C2 H2B . . 108.0
H2A C2 H2B . . 107.2
C4 C3 C2 . . 109.7(3)
C4 C3 H3A . . 109.7
C2 C3 H3A . . 109.7
C4 C3 H3B . . 109.7
C2 C3 H3B . . 109.7
H3A C3 H3B . . 108.2
N1 C4 C3 . . 112.2(4)
N1 C4 H4A . . 109.2
C3 C4 H4A . . 109.2
N1 C4 H4B . . 109.2
C3 C4 H4B . . 109.2
H4A C4 H4B . . 107.9
O14 C5 C6 . . 107.1(3)
O14 C5 P3 . . 105.9(3)
C6 C5 P3 . . 112.6(3)
O14 C5 P4 . . 106.9(3)
C6 C5 P4 . . 111.6(3)
P3 C5 P4 . . 112.4(2)
C7 C6 C5 . . 115.9(3)
C7 C6 H6A . . 108.3
C5 C6 H6A . . 108.3
C7 C6 H6B . . 108.3
C5 C6 H6B . . 108.3
H6A C6 H6B . . 107.4
C8 C7 C6 . . 116.0(4)
C8 C7 H7A . . 108.3
C6 C7 H7A . . 108.3
C8 C7 H7B . . 108.3
C6 C7 H7B . . 108.3
H7A C7 H7B . . 107.4
N2 C8 C7 . . 110.8(4)
N2 C8 H8A . . 109.5
C7 C8 H8A . . 109.5
N2 C8 H8B . . 109.5
C7 C8 H8B . . 109.5
H8A C8 H8B . . 108.1
O15 O16 H16A . . 135(9)
O15 O16 H16B . . 114(8)

loop_
_geom_bond_atom_site_label_1
_geom_bond_atom_site_label_2
_geom_bond_site_symmetry_2
_geom_bond_distance
Ni1 O1 . 2.011(3)
Ni1 O7 3_666 2.017(3)
Ni1 O10 . 2.054(3)
Ni1 O4 . 2.082(3)
Ni1 O15 . 2.089(3)
Ni1 O12 3_666 2.139(3)
P1 O1 . 1.497(3)
P1 O3 . 1.511(3)
P1 O2 . 1.563(3)
P1 C1 . 1.838(4)
P2 O5 . 1.508(3)
P2 O4 . 1.510(3)
P2 O6 . 1.562(3)
P2 C1 . 1.839(4)
P3 O7 . 1.486(3)
P3 O8 . 1.507(3)
P3 O9 . 1.570(3)
P3 C5 . 1.841(4)
P4 O10 . 1.490(3)
P4 O12 . 1.523(3)
P4 O11 . 1.571(3)
P4 C5 . 1.855(4)
N1 C4 . 1.491(6)
N1 H1NA . 0.8900
N1 H1NB . 0.8900
N1 H1NC . 0.8900
N2 C8 . 1.496(7)
N2 H2NA . 0.8900
N2 H2NB . 0.8900
N2 H2C . 0.8900
O2 H2 . 0.8200
O6 H6 . 0.8200
O7 Ni1 3_666 2.017(3)
O9 H9 . 0.8200
O11 H11 . 0.8200
O12 Ni1 3_666 2.139(3)
O13 C1 . 1.449(4)
O13 H13 . 0.8200
O14 C5 . 1.466(5)
O14 H14 . 0.8200
O15 O16 . 2.882(8)
O15 H15A . 0.83(2)
O15 H15B . 0.82(2)
C1 C2 . 1.547(5)
C2 C3 . 1.513(6)
C2 H2A . 0.9700
C2 H2B . 0.9700
C3 C4 . 1.512(5)
C3 H3A . 0.9700
C3 H3B . 0.9700
C4 H4A . 0.9700
C4 H4B . 0.9700
C5 C6 . 1.541(5)
C6 C7 . 1.529(6)
C6 H6A . 0.9700
C6 H6B . 0.9700
C7 C8 . 1.508(6)
C7 H7A . 0.9700
C7 H7B . 0.9700
C8 H8A . 0.9700
C8 H8B . 0.9700
O16 H16A . 0.88(2)
O16 H16B . 0.88(2)

loop_
_geom_hbond_atom_site_label_D
_geom_hbond_atom_site_label_H
_geom_hbond_atom_site_label_A
_geom_hbond_site_symmetry_A
_geom_hbond_distance_DH
_geom_hbond_distance_HA
_geom_hbond_distance_DA
_geom_hbond_angle_DHA
N1 H1NA O11 1_656 0.89 2.27 3.000(4) 139.6
N1 H1NB O4 2_746 0.89 2.13 2.980(5) 158.7
N1 H1NC O5 3_767 0.89 1.93 2.806(4) 168.0
N2 H2NA O2 4_565 0.89 2.43 3.215(5) 147.3
N2 H2NB O1 . 0.89 2.31 3.111(5) 148.9
N2 H2C O8 4_565 0.89 2.30 3.169(6) 166.6
O2 H2 O5 2_746 0.82 1.68 2.487(4) 170.2
O6 H6 O3 3_766 0.82 1.73 2.539(4) 168.0
O9 H9 O12 3_666 0.82 1.89 2.665(4) 157.3
O11 H11 O8 4_565 0.82 1.78 2.585(4) 165.4
O13 H13 O12 3_666 0.82 2.08 2.898(4) 172.3
O15 H15A O3 3_766 0.83(2) 2.00(2) 2.815(4) 168(5)
O15 H15B O16 . 0.82(2) 2.29(5) 2.882(8) 130(6)
O16 H16A O8 2_655 0.88(2) 2.57(5) 3.365(9) 151(10)
O16 H16B O8 4_565 0.88(2) 2.03(3) 2.902(8) 169(13)

loop_
_geom_torsion_atom_site_label_1
_geom_torsion_atom_site_label_2
_geom_torsion_atom_site_label_3
_geom_torsion_atom_site_label_4
_geom_torsion_site_symmetry_1
_geom_torsion_site_symmetry_4
_geom_torsion
O3 P1 O1 Ni1 . . -101.7(3)
O2 P1 O1 Ni1 . . 134.3(3)
C1 P1 O1 Ni1 . . 20.2(3)
O10 Ni1 O1 P1 . . -167.7(3)
O4 Ni1 O1 P1 . . 10.7(3)
O15 Ni1 O1 P1 . . 102.8(3)
O12 Ni1 O1 P1 3_666 . -78.0(3)
O5 P2 O4 Ni1 . . -138.7(2)
O6 P2 O4 Ni1 . . 98.6(2)
C1 P2 O4 Ni1 . . -19.9(3)
O1 Ni1 O4 P2 . . -10.8(2)
O7 Ni1 O4 P2 3_666 . 174.8(2)
O15 Ni1 O4 P2 . . -98.3(2)
O12 Ni1 O4 P2 3_666 . 81.6(2)
O8 P3 O7 Ni1 . 3_666 -168.3(2)
O9 P3 O7 Ni1 . 3_666 70.6(3)
C5 P3 O7 Ni1 . 3_666 -47.0(3)
O12 P4 O10 Ni1 . . 16.8(4)
O11 P4 O10 Ni1 . . 137.5(3)
C5 P4 O10 Ni1 . . -107.5(3)
O1 Ni1 O10 P4 . . 121.6(3)
O7 Ni1 O10 P4 3_666 . -63.8(3)
O15 Ni1 O10 P4 . . -150.8(3)
O12 Ni1 O10 P4 3_666 . 29.2(3)
O10 P4 O12 Ni1 . 3_666 -106.8(2)
O11 P4 O12 Ni1 . 3_666 129.6(2)
C5 P4 O12 Ni1 . 3_666 19.8(3)
O1 Ni1 O15 O16 . . 104.2(3)
O7 Ni1 O15 O16 3_666 . -82.2(3)
O10 Ni1 O15 O16 . . 17.1(3)
O4 Ni1 O15 O16 . . -165.8(3)
O1 P1 C1 O13 . . 62.1(3)
O3 P1 C1 O13 . . -172.3(2)
O2 P1 C1 O13 . . -52.8(3)
O1 P1 C1 C2 . . -177.0(3)
O3 P1 C1 C2 . . -51.3(3)
O2 P1 C1 C2 . . 68.2(3)
O1 P1 C1 P2 . . -54.6(2)
O3 P1 C1 P2 . . 71.1(2)
O5 P2 C1 O13 . . 59.5(3)
O4 P2 C1 O13 . . -63.4(3)
O6 P2 C1 O13 . . 175.8(2)
O5 P2 C1 C2 . . -55.7(3)
O4 P2 C1 C2 . . -178.7(2)
O6 P2 C1 C2 . . 60.5(3)
O4 P2 C1 P1 . . 55.1(2)
O6 P2 C1 P1 . . -65.7(2)
O13 C1 C2 C3 . . 49.4(5)
P1 C1 C2 C3 . . -72.4(4)
P2 C1 C2 C3 . . 163.5(3)
C1 C2 C3 C4 . . 179.1(4)
C2 C3 C4 N1 . . -179.1(4)
O7 P3 C5 O14 . . -50.5(3)
O8 P3 C5 O14 . . 74.7(3)
O9 P3 C5 O14 . . -170.7(2)
O7 P3 C5 C6 . . -167.2(3)
O8 P3 C5 C6 . . -41.9(3)
O9 P3 C5 C6 . . 72.6(3)
O7 P3 C5 P4 . . 65.8(2)
O8 P3 C5 P4 . . -168.9(2)
O9 P3 C5 P4 . . -54.3(2)
O10 P4 C5 O14 . . -166.6(2)
O12 P4 C5 O14 . . 63.9(3)
O11 P4 C5 O14 . . -47.2(3)
O10 P4 C5 C6 . . -49.9(3)
O12 P4 C5 C6 . . -179.3(3)
O11 P4 C5 C6 . . 69.5(3)
O10 P4 C5 P3 . . 77.6(2)
O12 P4 C5 P3 . . -51.8(2)
O14 C5 C6 C7 . . -161.5(4)
P3 C5 C6 C7 . . -45.5(4)
P4 C5 C6 C7 . . 81.9(4)
C5 C6 C7 C8 . . -139.6(4)
C6 C7 C8 N2 . . 66.2(5)
